data_7042477
loop_
_publ_author_name
'Peng, Yan'
'Mereacre, Valeriu'
'Anson, Christopher E.'
'Powell, Annie K.'

_publ_section_title
;
 The role of coordinated solvent on Co(ii) ions in tuning the single
 molecule magnet properties in a {CoDy} system.
;
_journal_issue 16
_journal_name_full 'Dalton transactions (Cambridge, England : 2003)'
_journal_page_first 5337
_journal_page_last 5343
_journal_paper_doi 10.1039/c7dt00548b
_journal_volume 46
_journal_year 2017
_chemical_formula_moiety 'C58 H52 Co2 Dy2 N6 O20, 2(C H2 Cl2)'
_chemical_formula_sum 'C60 H56 Cl4 Co2 Dy2 N6 O20'
_chemical_formula_weight 1765.76
_space_group_crystal_system monoclinic
_space_group_IT_number 14
_space_group_name_Hall '-P 2ybc'
_space_group_name_H-M_alt 'P 1 21/c 1'
_symmetry_space_group_name_Hall '-P 2ybc'
_symmetry_space_group_name_H-M 'P 1 21/c 1'
_atom_sites_solution_hydrogens mixed
_atom_sites_solution_primary 'dual-space direct methods'
_atom_sites_solution_secondary difmap
_audit_creation_method SHELXL-2014/7
_audit_update_record
;
2016-11-25 deposited with the CCDC.
2017-03-14 downloaded from the CCDC.
;
_cell_angle_alpha 90
_cell_angle_beta 105.717(2)
_cell_angle_gamma 90
_cell_formula_units_Z 2
_cell_length_a 12.2372(9)
_cell_length_b 24.2022(18)
_cell_length_c 11.0898(8)
_cell_measurement_reflns_used 1593
_cell_measurement_temperature 100(2)
_cell_measurement_theta_max 27.81
_cell_measurement_theta_min 2.41
_cell_volume 3161.6(4)
_computing_cell_refinement 'SMART-NT 5.6 (Bruker AXS Inc., 2000)'
_computing_data_collection 'SMART-NT 5.6 (Bruker AXS Inc., 2000)'
_computing_data_reduction 'SAINT+ 6.45 (Bruker AXS Inc., 2000)'
_computing_molecular_graphics 'Diamond 2.1 (Crystal Impact, 1998)'
_computing_publication_material 'SHELXL-2014/7 (Sheldrick, 2015)'
_computing_structure_refinement 'SHELXL-2014/7 (Sheldrick, 2015)'
_computing_structure_solution 'SHELXT (Sheldrick, 2015)'
_diffrn_ambient_temperature 100(2)
_diffrn_detector_area_resol_mean 8.333
_diffrn_measured_fraction_theta_full 0.999
_diffrn_measured_fraction_theta_max 0.917
_diffrn_measurement_device_type 'Bruker SMART Apex'
_diffrn_measurement_method 'CCD area detector, \w-scans'
_diffrn_radiation_monochromator graphite
_diffrn_radiation_type MoK\a
_diffrn_radiation_wavelength 0.71073
_diffrn_reflns_av_R_equivalents 0.0442
_diffrn_reflns_av_unetI/netI 0.0439
_diffrn_reflns_Laue_measured_fraction_full 0.999
_diffrn_reflns_Laue_measured_fraction_max 0.917
_diffrn_reflns_limit_h_max 15
_diffrn_reflns_limit_h_min -15
_diffrn_reflns_limit_k_max 31
_diffrn_reflns_limit_k_min -24
_diffrn_reflns_limit_l_max 14
_diffrn_reflns_limit_l_min -14
_diffrn_reflns_number 21072
_diffrn_reflns_point_group_measured_fraction_full 0.999
_diffrn_reflns_point_group_measured_fraction_max 0.917
_diffrn_reflns_theta_full 25.250
_diffrn_reflns_theta_max 27.952
_diffrn_reflns_theta_min 1.729
_diffrn_source 'rotating anode'
_exptl_absorpt_coefficient_mu 3.101
_exptl_absorpt_correction_T_max 0.789
_exptl_absorpt_correction_T_min 0.354
_exptl_absorpt_correction_type multi-scan
_exptl_absorpt_process_details 'SADABS 2.10 (Bruker AXS Inc., 2005)'
_exptl_crystal_colour orange
_exptl_crystal_density_diffrn 1.855
_exptl_crystal_description block
_exptl_crystal_F_000 1744
_exptl_crystal_size_max 0.310
_exptl_crystal_size_mid 0.110
_exptl_crystal_size_min 0.080
_refine_diff_density_max 5.102
_refine_diff_density_min -2.523
_refine_diff_density_rms 0.238
_refine_ls_extinction_method none
_refine_ls_goodness_of_fit_ref 1.076
_refine_ls_hydrogen_treatment mixed
_refine_ls_matrix_type full
_refine_ls_number_parameters 433
_refine_ls_number_reflns 6971
_refine_ls_number_restraints 17
_refine_ls_restrained_S_all 1.077
_refine_ls_R_factor_all 0.0576
_refine_ls_R_factor_gt 0.0533
_refine_ls_shift/su_max 0.001
_refine_ls_shift/su_mean 0.000
_refine_ls_structure_factor_coef Fsqd
_refine_ls_weighting_details 'w=1/[\s^2^(Fo^2^)+(0.0882P)^2^+11.2587P] where P=(Fo^2^+2Fc^2^)/3'
_refine_ls_weighting_scheme calc
_refine_ls_wR_factor_gt 0.1382
_refine_ls_wR_factor_ref 0.1424
_reflns_Friedel_coverage 0.000
_reflns_number_gt 6385
_reflns_number_total 6971
_reflns_threshold_expression 'I > 2\s(I)'
_cod_data_source_file c7dt00548b2.cif
_cod_data_source_block co2dy2m
_cod_depositor_comments 'Adding full bibliography for 7042476--7042478.cif.'
_cod_database_code 7042477
_shelx_shelxl_version_number 2014/7
_shelx_space_group_comment
;
The symmetry employed for this shelxl refinement is uniquely defined
by the following loop, which should always be used as a source of
symmetry information in preference to the above space-group names.
They are only intended as comments.
;
_shelx_estimated_absorpt_t_min 0.446
_shelx_estimated_absorpt_t_max 0.789

loop_
_space_group_symop_operation_xyz
'x, y, z'
'-x, y+1/2, -z+1/2'
'-x, -y, -z'
'x, -y-1/2, z-1/2'

loop_
_atom_site_label
_atom_site_type_symbol
_atom_site_fract_x
_atom_site_fract_y
_atom_site_fract_z
_atom_site_U_iso_or_equiv
_atom_site_adp_type
_atom_site_occupancy
_atom_site_site_symmetry_order
_atom_site_calc_flag
_atom_site_refinement_flags_posn
_atom_site_refinement_flags_adp
_atom_site_refinement_flags_occupancy
_atom_site_disorder_assembly
_atom_site_disorder_group
Dy1 Dy 0.51789(2) 0.59781(2) 0.67907(2) 0.01525(11) Uani 1 1 d . . . . .
Co1 Co 0.36072(6) 0.50509(3) 0.45664(6) 0.01488(16) Uani 1 1 d . . . . .
O1 O 0.6196(3) 0.65223(16) 0.8196(3) 0.0212(8) Uani 1 1 d . . . . .
C1 C 0.7062(4) 0.6510(2) 0.9197(5) 0.0187(10) Uani 1 1 d . . . . .
C2 C 0.7685(5) 0.7002(2) 0.9598(5) 0.0219(11) Uani 1 1 d . . . . .
O2 O 0.7298(3) 0.74498(16) 0.8828(4) 0.0255(8) Uani 1 1 d . . . . .
C8 C 0.7950(6) 0.7943(3) 0.9085(7) 0.0407(16) Uani 1 1 d . . . . .
H8A H 0.7654 0.8211 0.8414 0.061 Uiso 1 1 calc R U . . .
H8B H 0.8744 0.7860 0.9131 0.061 Uiso 1 1 calc R U . . .
H8C H 0.7902 0.8097 0.9885 0.061 Uiso 1 1 calc R U . . .
C3 C 0.8593(5) 0.7012(3) 1.0656(5) 0.0286(12) Uani 1 1 d . . . . .
H3A H 0.8988 0.7348 1.0918 0.034 Uiso 1 1 calc R U . . .
C4 C 0.8932(5) 0.6524(3) 1.1348(5) 0.0282(12) Uani 1 1 d . . . . .
H4A H 0.9560 0.6531 1.2074 0.034 Uiso 1 1 calc R U . . .
C5 C 0.8357(5) 0.6036(2) 1.0977(5) 0.0248(12) Uani 1 1 d . . . . .
H5A H 0.8590 0.5709 1.1449 0.030 Uiso 1 1 calc R U . . .
C6 C 0.7415(5) 0.6020(2) 0.9888(5) 0.0204(11) Uani 1 1 d . . . . .
C7 C 0.6880(4) 0.5492(2) 0.9560(5) 0.0190(10) Uani 1 1 d . . . . .
H7A H 0.7155 0.5197 1.0125 0.023 Uiso 1 1 calc R U . . .
N1 N 0.6060(4) 0.53752(17) 0.8573(4) 0.0173(8) Uani 1 1 d . . . . .
C9 C 0.5594(4) 0.4836(2) 0.8437(4) 0.0153(9) Uani 1 1 d . . . . .
C10 C 0.5639(5) 0.4473(2) 0.9440(5) 0.0192(10) Uani 1 1 d . . . . .
H10A H 0.6029 0.4581 1.0269 0.023 Uiso 1 1 calc R U . . .
C11 C 0.5116(5) 0.3955(2) 0.9231(5) 0.0222(11) Uani 1 1 d . . . . .
H11A H 0.5168 0.3709 0.9911 0.027 Uiso 1 1 calc R U . . .
C12 C 0.4523(5) 0.3802(2) 0.8031(5) 0.0213(11) Uani 1 1 d . . . . .
H12A H 0.4164 0.3451 0.7892 0.026 Uiso 1 1 calc R U . . .
C13 C 0.4447(5) 0.4158(2) 0.7024(5) 0.0195(10) Uani 1 1 d . . . . .
H13A H 0.4031 0.4051 0.6204 0.023 Uiso 1 1 calc R U . . .
C14 C 0.4980(4) 0.4671(2) 0.7222(5) 0.0171(10) Uani 1 1 d . . . . .
O3 O 0.4938(3) 0.50254(14) 0.6236(3) 0.0167(7) Uani 1 1 d . . . . .
O4 O 0.3922(3) 0.58739(15) 0.4841(3) 0.0187(7) Uani 1 1 d . . . . .
C15 C 0.3607(4) 0.6272(2) 0.3983(5) 0.0181(10) Uani 1 1 d . . . . .
C16 C 0.4167(5) 0.6783(2) 0.4253(5) 0.0229(11) Uani 1 1 d . . . . .
O5 O 0.4974(3) 0.68010(14) 0.5408(3) 0.0211(8) Uani 1 1 d . . . . .
C22 C 0.5488(5) 0.7330(2) 0.5808(5) 0.0263(12) Uani 1 1 d . . . . .
H22A H 0.5956 0.7442 0.5259 0.039 Uiso 1 1 calc R U . . .
H22B H 0.5965 0.7302 0.6672 0.039 Uiso 1 1 calc R U . . .
H22C H 0.4893 0.7606 0.5765 0.039 Uiso 1 1 calc R U . . .
C17 C 0.3957(5) 0.7215(2) 0.3406(6) 0.0285(13) Uani 1 1 d . . . . .
H17A H 0.4359 0.7553 0.3604 0.034 Uiso 1 1 calc R U . . .
C18 C 0.3141(6) 0.7148(2) 0.2244(6) 0.0344(15) Uani 1 1 d . . . . .
H18A H 0.2991 0.7440 0.1650 0.041 Uiso 1 1 calc R U . . .
C19 C 0.2563(6) 0.6656(2) 0.1975(6) 0.0319(14) Uani 1 1 d . . . . .
H19A H 0.1999 0.6617 0.1200 0.038 Uiso 1 1 calc R U . . .
C20 C 0.2786(5) 0.6207(2) 0.2823(5) 0.0232(11) Uani 1 1 d . . . . .
C21 C 0.2156(5) 0.5701(2) 0.2409(5) 0.0228(11) Uani 1 1 d . . . . .
H21A H 0.1571 0.5714 0.1645 0.027 Uiso 1 1 calc R U . . .
N2 N 0.2329(4) 0.52381(18) 0.2997(4) 0.0192(9) Uani 1 1 d . . . . .
C23 C 0.1663(4) 0.4759(2) 0.2563(5) 0.0194(10) Uani 1 1 d . . . . .
C24 C 0.0567(5) 0.4769(2) 0.1759(5) 0.0250(11) Uani 1 1 d . . . . .
H24A H 0.0231 0.5110 0.1432 0.030 Uiso 1 1 calc R U . . .
C25 C -0.0030(5) 0.4278(3) 0.1436(6) 0.0312(13) Uani 1 1 d . . . . .
H25A H -0.0779 0.4283 0.0895 0.037 Uiso 1 1 calc R U . . .
C26 C 0.0468(5) 0.3783(3) 0.1906(6) 0.0292(13) Uani 1 1 d . . . . .
H26A H 0.0063 0.3448 0.1670 0.035 Uiso 1 1 calc R U . . .
C27 C 0.1549(5) 0.3769(2) 0.2713(5) 0.0237(11) Uani 1 1 d . . . . .
H27A H 0.1873 0.3424 0.3034 0.028 Uiso 1 1 calc R U . . .
C28 C 0.2174(4) 0.4258(2) 0.3067(5) 0.0187(10) Uani 1 1 d . . . . .
O6 O 0.3225(3) 0.42597(15) 0.3850(3) 0.0188(7) Uani 1 1 d . . . . .
N3 N 0.3152(4) 0.6162(2) 0.7624(5) 0.0250(10) Uani 1 1 d . . . . .
O7 O 0.3564(3) 0.56753(16) 0.7574(4) 0.0227(8) Uani 1 1 d D . . . .
O8 O 0.3646(4) 0.65548(17) 0.7226(4) 0.0292(9) Uani 1 1 d . . . . .
O9 O 0.2317(4) 0.6230(2) 0.8031(5) 0.0454(12) Uani 1 1 d . . . . .
O10 O 0.2427(3) 0.50083(17) 0.5663(4) 0.0250(8) Uani 1 1 d D . . . .
H10 H 0.267(5) 0.521(3) 0.635(5) 0.030 Uiso 1 1 d D U . . .
C29 C 0.1556(6) 0.4633(3) 0.5759(6) 0.0346(14) Uani 1 1 d . . . . .
H29A H 0.1198 0.4766 0.6395 0.052 Uiso 1 1 calc R U . . .
H29B H 0.0985 0.4607 0.4949 0.052 Uiso 1 1 calc R U . . .
H29C H 0.1888 0.4267 0.6001 0.052 Uiso 1 1 calc R U . . .
Cl1 Cl 0.1115(2) 0.73335(10) 0.4278(3) 0.0702(7) Uani 1 1 d D U . . .
C31A C 0.1069(10) 0.6845(3) 0.5432(10) 0.071(3) Uani 0.89 1 d D U P A 1
H31A H 0.1784 0.6865 0.6112 0.085 Uiso 0.89 1 calc R U P A 1
H31B H 0.0437 0.6937 0.5795 0.085 Uiso 0.89 1 calc R U P A 1
C31B C 0.180(3) 0.6728(16) 0.489(13) 0.11(4) Uiso 0.11 1 d D . P A 2
H31C H 0.2244 0.6794 0.5764 0.130 Uiso 0.11 1 calc R U P A 2
H31D H 0.2345 0.6627 0.4404 0.130 Uiso 0.11 1 calc R U P A 2
Cl2 Cl 0.0888(2) 0.61769(10) 0.4854(3) 0.0702(7) Uani 1 1 d D U . . .

loop_
_atom_site_aniso_label
_atom_site_aniso_U_11
_atom_site_aniso_U_22
_atom_site_aniso_U_33
_atom_site_aniso_U_23
_atom_site_aniso_U_13
_atom_site_aniso_U_12
Dy1 0.02685(16) 0.00411(15) 0.01256(15) -0.00074(7) 0.00156(10) -0.00023(8)
Co1 0.0256(3) 0.0046(3) 0.0123(3) -0.0002(2) 0.0016(3) -0.0010(2)
O1 0.032(2) 0.0113(18) 0.0169(17) -0.0019(14) 0.0002(15) 0.0013(15)
C1 0.025(2) 0.015(2) 0.015(2) -0.0040(19) 0.0034(19) -0.0007(19)
C2 0.035(3) 0.011(2) 0.018(2) -0.005(2) 0.005(2) -0.001(2)
O2 0.037(2) 0.0113(19) 0.0240(19) -0.0020(15) 0.0015(16) -0.0047(16)
C8 0.053(4) 0.016(3) 0.041(4) 0.001(3) -0.008(3) -0.011(3)
C3 0.040(3) 0.018(3) 0.024(3) -0.008(2) 0.002(2) -0.008(2)
C4 0.033(3) 0.027(3) 0.018(2) -0.008(2) -0.003(2) -0.004(2)
C5 0.031(3) 0.021(3) 0.017(3) -0.002(2) -0.001(2) 0.000(2)
C6 0.034(3) 0.012(3) 0.014(2) -0.0041(19) 0.005(2) -0.001(2)
C7 0.028(3) 0.013(2) 0.015(2) 0.0044(19) 0.0047(19) 0.002(2)
N1 0.031(2) 0.0052(19) 0.0138(19) -0.0028(16) 0.0038(17) 0.0001(16)
C9 0.025(2) 0.005(2) 0.015(2) -0.0049(17) 0.0037(18) 0.0002(18)
C10 0.033(3) 0.009(2) 0.014(2) 0.0039(19) 0.004(2) 0.002(2)
C11 0.038(3) 0.010(2) 0.019(3) 0.0067(19) 0.008(2) 0.000(2)
C12 0.037(3) 0.005(2) 0.022(3) 0.0009(19) 0.007(2) -0.005(2)
C13 0.034(3) 0.009(2) 0.013(2) -0.0011(19) 0.003(2) -0.002(2)
C14 0.027(2) 0.009(2) 0.016(2) 0.0050(18) 0.0068(19) 0.0020(18)
O3 0.0292(18) 0.0060(16) 0.0126(16) 0.0009(13) 0.0016(14) -0.0002(13)
O4 0.0313(19) 0.0058(16) 0.0158(17) 0.0008(14) 0.0009(15) -0.0007(14)
C15 0.028(2) 0.008(2) 0.017(2) 0.0012(19) 0.003(2) 0.0024(19)
C16 0.036(3) 0.007(2) 0.019(2) 0.003(2) -0.003(2) 0.001(2)
O5 0.036(2) 0.0038(16) 0.0179(17) 0.0003(14) -0.0025(15) -0.0028(14)
C22 0.042(3) 0.010(3) 0.021(3) 0.001(2) -0.001(2) -0.006(2)
C17 0.048(3) 0.005(2) 0.028(3) 0.002(2) 0.001(3) 0.000(2)
C18 0.059(4) 0.006(3) 0.030(3) 0.010(2) -0.002(3) 0.003(2)
C19 0.049(4) 0.014(3) 0.021(3) 0.003(2) -0.010(2) 0.002(2)
C20 0.039(3) 0.008(2) 0.021(3) 0.002(2) 0.003(2) 0.002(2)
C21 0.031(3) 0.016(3) 0.015(2) -0.001(2) -0.003(2) 0.000(2)
N2 0.028(2) 0.008(2) 0.018(2) -0.0002(16) -0.0004(17) 0.0017(17)
C23 0.025(2) 0.014(2) 0.016(2) -0.0041(19) 0.0011(19) -0.002(2)
C24 0.032(3) 0.019(3) 0.023(3) -0.001(2) 0.004(2) 0.003(2)
C25 0.028(3) 0.031(4) 0.029(3) -0.003(3) 0.000(2) -0.009(2)
C26 0.034(3) 0.020(3) 0.032(3) -0.011(2) 0.007(2) -0.012(2)
C27 0.038(3) 0.014(3) 0.021(3) -0.003(2) 0.011(2) -0.004(2)
C28 0.027(3) 0.015(3) 0.014(2) -0.0017(19) 0.0057(19) 0.000(2)
O6 0.0298(19) 0.0070(17) 0.0165(17) -0.0021(14) 0.0011(14) -0.0028(14)
N3 0.029(2) 0.018(2) 0.024(2) -0.005(2) 0.0009(19) 0.0009(19)
O7 0.034(2) 0.0133(19) 0.0202(18) -0.0020(15) 0.0052(16) 0.0018(15)
O8 0.035(2) 0.0111(19) 0.042(2) -0.0051(17) 0.0101(19) 0.0037(16)
O9 0.041(3) 0.042(3) 0.060(3) -0.003(3) 0.025(2) 0.004(2)
O10 0.034(2) 0.020(2) 0.0208(19) -0.0067(16) 0.0075(16) -0.0060(16)
C29 0.040(3) 0.034(4) 0.034(3) -0.008(3) 0.016(3) -0.011(3)
Cl1 0.0701(14) 0.0381(12) 0.0913(18) -0.0097(11) 0.0028(12) -0.0059(10)
C31A 0.071(6) 0.027(4) 0.082(6) -0.005(4) -0.034(5) 0.007(4)
Cl2 0.0871(16) 0.0393(12) 0.0977(19) -0.0258(12) 0.0481(15) -0.0217(11)

loop_
_atom_type_symbol
_atom_type_description
_atom_type_scat_dispersion_real
_atom_type_scat_dispersion_imag
_atom_type_scat_source
C C 0.0033 0.0016 'International Tables Vol C Tables 4.2.6.8 and 6.1.1.4'
H H 0.0000 0.0000 'International Tables Vol C Tables 4.2.6.8 and 6.1.1.4'
N N 0.0061 0.0033 'International Tables Vol C Tables 4.2.6.8 and 6.1.1.4'
O O 0.0106 0.0060 'International Tables Vol C Tables 4.2.6.8 and 6.1.1.4'
Cl Cl 0.1484 0.1585 'International Tables Vol C Tables 4.2.6.8 and 6.1.1.4'
Co Co 0.3494 0.9721 'International Tables Vol C Tables 4.2.6.8 and 6.1.1.4'
Dy Dy -0.1892 4.4098 'International Tables Vol C Tables 4.2.6.8 and 6.1.1.4'

loop_
_geom_angle_atom_site_label_1
_geom_angle_atom_site_label_2
_geom_angle_atom_site_label_3
_geom_angle
_geom_angle_site_symmetry_1
_geom_angle_site_symmetry_3
O1 Dy1 O4 148.47(13) . .
O1 Dy1 O6 90.22(14) . 3_666
O4 Dy1 O6 95.11(13) . 3_666
O1 Dy1 O3 141.55(13) . .
O4 Dy1 O3 69.34(12) . .
O6 Dy1 O3 74.77(12) 3_666 .
O1 Dy1 N1 74.94(14) . .
O4 Dy1 N1 136.53(13) . .
O6 Dy1 N1 82.94(14) 3_666 .
O3 Dy1 N1 68.29(13) . .
O1 Dy1 O7 106.64(13) . .
O4 Dy1 O7 84.44(13) . .
O6 Dy1 O7 148.30(13) 3_666 .
O3 Dy1 O7 75.48(12) . .
N1 Dy1 O7 76.11(14) . .
O1 Dy1 O5 84.18(13) . .
O4 Dy1 O5 65.06(12) . .
O6 Dy1 O5 87.83(13) 3_666 .
O3 Dy1 O5 129.14(11) . .
N1 Dy1 O5 157.07(13) . .
O7 Dy1 O5 119.83(13) . .
O1 Dy1 O8 80.52(14) . .
O4 Dy1 O8 84.06(14) . .
O6 Dy1 O8 159.77(13) 3_666 .
O3 Dy1 O8 123.05(13) . .
N1 Dy1 O8 111.49(15) . .
O7 Dy1 O8 51.86(13) . .
O5 Dy1 O8 73.44(14) . .
O4 Co1 N2 88.90(16) . .
O4 Co1 O6 166.65(15) . .
N2 Co1 O6 80.68(16) . .
O4 Co1 O3 80.07(14) . .
N2 Co1 O3 168.89(16) . .
O6 Co1 O3 110.43(14) . .
O4 Co1 O10 95.27(16) . .
N2 Co1 O10 90.91(17) . .
O6 Co1 O10 93.23(15) . .
O3 Co1 O10 88.79(15) . .
O4 Co1 O3 90.10(14) . 3_666
N2 Co1 O3 100.95(16) . 3_666
O6 Co1 O3 83.77(14) . 3_666
O3 Co1 O3 80.56(14) . 3_666
O10 Co1 O3 167.09(15) . 3_666
C1 O1 Dy1 140.6(3) . .
O1 C1 C6 122.4(5) . .
O1 C1 C2 119.3(5) . .
C6 C1 C2 118.3(5) . .
C3 C2 O2 125.0(5) . .
C3 C2 C1 121.5(5) . .
O2 C2 C1 113.6(5) . .
C2 O2 C8 117.1(5) . .
O2 C8 H8A 109.5 . .
O2 C8 H8B 109.5 . .
H8A C8 H8B 109.5 . .
O2 C8 H8C 109.5 . .
H8A C8 H8C 109.5 . .
H8B C8 H8C 109.5 . .
C2 C3 C4 119.9(5) . .
C2 C3 H3A 120.0 . .
C4 C3 H3A 120.0 . .
C5 C4 C3 120.2(5) . .
C5 C4 H4A 119.9 . .
C3 C4 H4A 119.9 . .
C4 C5 C6 120.4(5) . .
C4 C5 H5A 119.8 . .
C6 C5 H5A 119.8 . .
C1 C6 C5 119.6(5) . .
C1 C6 C7 123.8(5) . .
C5 C6 C7 116.6(5) . .
N1 C7 C6 127.0(5) . .
N1 C7 H7A 116.5 . .
C6 C7 H7A 116.5 . .
C7 N1 C9 119.1(4) . .
C7 N1 Dy1 128.2(3) . .
C9 N1 Dy1 112.7(3) . .
C10 C9 C14 118.4(5) . .
C10 C9 N1 124.3(4) . .
C14 C9 N1 117.2(4) . .
C11 C10 C9 120.7(5) . .
C11 C10 H10A 119.6 . .
C9 C10 H10A 119.6 . .
C12 C11 C10 119.8(5) . .
C12 C11 H11A 120.1 . .
C10 C11 H11A 120.1 . .
C11 C12 C13 120.6(5) . .
C11 C12 H12A 119.7 . .
C13 C12 H12A 119.7 . .
C14 C13 C12 119.9(5) . .
C14 C13 H13A 120.0 . .
C12 C13 H13A 120.0 . .
O3 C14 C13 121.0(5) . .
O3 C14 C9 118.5(4) . .
C13 C14 C9 120.5(4) . .
C14 O3 Co1 124.6(3) . .
C14 O3 Co1 114.0(3) . 3_666
Co1 O3 Co1 99.44(14) . 3_666
C14 O3 Dy1 114.9(3) . .
Co1 O3 Dy1 102.15(14) . .
Co1 O3 Dy1 97.36(13) 3_666 .
C15 O4 Co1 126.4(3) . .
C15 O4 Dy1 125.5(3) . .
Co1 O4 Dy1 107.40(16) . .
O4 C15 C16 116.9(5) . .
O4 C15 C20 124.4(5) . .
C16 C15 C20 118.7(5) . .
C17 C16 O5 123.8(5) . .
C17 C16 C15 122.0(5) . .
O5 C16 C15 114.1(4) . .
C16 O5 C22 117.0(4) . .
C16 O5 Dy1 118.1(3) . .
C22 O5 Dy1 124.0(3) . .
O5 C22 H22A 109.5 . .
O5 C22 H22B 109.5 . .
H22A C22 H22B 109.5 . .
O5 C22 H22C 109.5 . .
H22A C22 H22C 109.5 . .
H22B C22 H22C 109.5 . .
C16 C17 C18 119.3(5) . .
C16 C17 H17A 120.4 . .
C18 C17 H17A 120.4 . .
C19 C18 C17 119.6(5) . .
C19 C18 H18A 120.2 . .
C17 C18 H18A 120.2 . .
C18 C19 C20 121.7(5) . .
C18 C19 H19A 119.2 . .
C20 C19 H19A 119.2 . .
C15 C20 C19 118.8(5) . .
C15 C20 C21 124.7(5) . .
C19 C20 C21 116.5(5) . .
N2 C21 C20 125.0(5) . .
N2 C21 H21A 117.5 . .
C20 C21 H21A 117.5 . .
C21 N2 C23 122.5(5) . .
C21 N2 Co1 127.3(4) . .
C23 N2 Co1 110.0(3) . .
C24 C23 C28 121.0(5) . .
C24 C23 N2 124.4(5) . .
C28 C23 N2 114.5(4) . .
C25 C24 C23 119.8(5) . .
C25 C24 H24A 120.1 . .
C23 C24 H24A 120.1 . .
C26 C25 C24 119.8(6) . .
C26 C25 H25A 120.1 . .
C24 C25 H25A 120.1 . .
C25 C26 C27 121.0(6) . .
C25 C26 H26A 119.5 . .
C27 C26 H26A 119.5 . .
C26 C27 C28 120.8(5) . .
C26 C27 H27A 119.6 . .
C28 C27 H27A 119.6 . .
O6 C28 C27 122.5(5) . .
O6 C28 C23 119.9(5) . .
C27 C28 C23 117.7(5) . .
C28 O6 Co1 109.1(3) . .
C28 O6 Dy1 122.6(3) . 3_666
Co1 O6 Dy1 102.95(15) . 3_666
O9 N3 O8 123.1(5) . .
O9 N3 O7 120.7(5) . .
O8 N3 O7 116.2(5) . .
O9 N3 Dy1 177.1(4) . .
O8 N3 Dy1 58.4(3) . .
O7 N3 Dy1 57.9(3) . .
N3 O7 Dy1 95.9(3) . .
N3 O8 Dy1 95.9(3) . .
C29 O10 Co1 135.3(4) . .
C29 O10 H10 111(4) . .
Co1 O10 H10 110(4) . .
O10 C29 H29A 109.5 . .
O10 C29 H29B 109.5 . .
H29A C29 H29B 109.5 . .
O10 C29 H29C 109.5 . .
H29A C29 H29C 109.5 . .
H29B C29 H29C 109.5 . .
Cl2 C31A Cl1 112.7(7) . .
Cl2 C31A H31A 109.0 . .
Cl1 C31A H31A 109.0 . .
Cl2 C31A H31B 109.0 . .
Cl1 C31A H31B 109.0 . .
H31A C31A H31B 107.8 . .
Cl1 C31B Cl2 113.6(16) . .
Cl1 C31B H31C 108.9 . .
Cl2 C31B H31C 108.9 . .
Cl1 C31B H31D 108.9 . .
Cl2 C31B H31D 108.9 . .
H31C C31B H31D 107.7 . .

loop_
_geom_bond_atom_site_label_1
_geom_bond_atom_site_label_2
_geom_bond_distance
_geom_bond_site_symmetry_2
Dy1 O1 2.159(4) .
Dy1 O4 2.303(4) .
Dy1 O6 2.325(4) 3_666
Dy1 O3 2.384(3) .
Dy1 N1 2.458(4) .
Dy1 O7 2.475(4) .
Dy1 O5 2.485(4) .
Dy1 O8 2.488(4) .
Co1 O4 2.036(4) .
Co1 N2 2.051(4) .
Co1 O6 2.077(4) .
Co1 O3 2.109(4) .
Co1 O10 2.127(4) .
Co1 O3 2.203(4) 3_666
O1 C1 1.311(6) .
C1 C6 1.415(7) .
C1 C2 1.418(7) .
C2 C3 1.381(8) .
C2 O2 1.382(7) .
O2 C8 1.421(7) .
C8 H8A 0.9800 .
C8 H8B 0.9800 .
C8 H8C 0.9800 .
C3 C4 1.408(9) .
C3 H3A 0.9500 .
C4 C5 1.379(8) .
C4 H4A 0.9500 .
C5 C6 1.426(8) .
C5 H5A 0.9500 .
C6 C7 1.437(7) .
C7 N1 1.300(7) .
C7 H7A 0.9500 .
N1 C9 1.417(6) .
C9 C10 1.407(7) .
C9 C14 1.411(7) .
C10 C11 1.397(7) .
C10 H10A 0.9500 .
C11 C12 1.382(8) .
C11 H11A 0.9500 .
C12 C13 1.393(7) .
C12 H12A 0.9500 .
C13 C14 1.391(7) .
C13 H13A 0.9500 .
C14 O3 1.380(6) .
O3 Co1 2.203(4) 3_666
O4 C15 1.337(6) .
C15 C16 1.405(7) .
C15 C20 1.410(7) .
C16 C17 1.383(7) .
C16 O5 1.390(6) .
O5 C22 1.442(6) .
C22 H22A 0.9800 .
C22 H22B 0.9800 .
C22 H22C 0.9800 .
C17 C18 1.410(8) .
C17 H17A 0.9500 .
C18 C19 1.375(8) .
C18 H18A 0.9500 .
C19 C20 1.415(8) .
C19 H19A 0.9500 .
C20 C21 1.454(8) .
C21 N2 1.284(7) .
C21 H21A 0.9500 .
N2 C23 1.424(7) .
C23 C24 1.395(7) .
C23 C28 1.409(7) .
C24 C25 1.391(9) .
C24 H24A 0.9500 .
C25 C26 1.379(10) .
C25 H25A 0.9500 .
C26 C27 1.382(8) .
C26 H26A 0.9500 .
C27 C28 1.406(8) .
C27 H27A 0.9500 .
C28 O6 1.342(6) .
O6 Dy1 2.325(4) 3_666
N3 O9 1.236(7) .
N3 O8 1.268(7) .
N3 O7 1.288(6) .
O10 C29 1.427(7) .
O10 H10 0.88(3) .
C29 H29A 0.9800 .
C29 H29B 0.9800 .
C29 H29C 0.9800 .
Cl1 C31B 1.733(19) .
Cl1 C31A 1.754(10) .
C31A Cl2 1.730(9) .
C31A H31A 0.9900 .
C31A H31B 0.9900 .
C31B Cl2 1.734(19) .
C31B H31C 0.9900 .
C31B H31D 0.9900 .

loop_
_geom_hbond_atom_site_label_D
_geom_hbond_atom_site_label_H
_geom_hbond_atom_site_label_A
_geom_hbond_distance_DH
_geom_hbond_distance_HA
_geom_hbond_distance_DA
_geom_hbond_angle_DHA
O10 H10 O7 0.88(3) 1.88(3) 2.727(6) 161(6)
